data_4310034
loop_
_publ_author_name
'Yaroslav E. Filinchuk'
'Klaus Yvon'

_publ_section_title
;
Deuterium-Induced Copper Pairing in Zr2CuD~5
;
_journal_name_full 'Inorganic Chemistry'
_journal_page_first 8191
_journal_page_last 8193
_journal_paper_doi 10.1021/ic0514039
_journal_volume 44
_journal_year 2005
_chemical_formula_sum 'Cu Zr2'
_chemical_name_systematic ' ?'
_space_group_IT_number 12
_symmetry_cell_setting monoclinic
_symmetry_space_group_name_Hall '-I 2'
_symmetry_space_group_name_H-M 'I 1 1 2/m'
_cell_angle_alpha 90.00000
_cell_angle_beta 90.00000
_cell_angle_gamma 104.301(13)
_cell_formula_units_Z 4
_cell_length_a 9.3514(12)
_cell_length_b 8.3628(18)
_cell_length_c 3.5784(6)
_cell_volume 271.17(8)
_computing_structure_refinement FULLPROF
_diffrn_radiation_type X-ray
_pd_instr_location ' ?'
_pd_meas_2theta_range_inc 0.025015
_pd_meas_2theta_range_max 45.45000
_pd_meas_2theta_range_min 3.22500
_pd_meas_number_of_points 1690
_pd_proc_2theta_range_inc 0.025015
_pd_proc_2theta_range_max 45.4533
_pd_proc_2theta_range_min 3.2283
_pd_proc_ls_pref_orient_corr ' ?'
_pd_proc_ls_prof_R_factor 4.7185
_pd_proc_ls_prof_wR_expected 2.7847
_pd_proc_ls_prof_wR_factor 5.8341
_pd_proc_wavelength 0.699110
_pd_spec_mounting ' ?'
_refine_ls_number_parameters 26
_refine_ls_number_reflns 223
_refine_ls_number_restraints 0
_refine_ls_R_I_factor 3.9571
_cod_data_source_file ic0514039si20050817_103725.cif
_cod_data_source_block 1_Zr2CuD4
_cod_depositor_comments
;
The following automatic conversions were performed:
'_symmetry_cell_setting' value 'Monoclinic' changed to 'monoclinic'
according to '/home/saulius/struct/CIF-dictionaries/cif_core.dic'
dictionary named 'cif_core.dic' version 2.4.1 from 2010-06-29.

Automatic conversion script
Id: cif_fix_enum 1527 2010-12-29 10:47:43Z saulius 
;
_cod_database_code 4310034
_pd_proc_ls_prof_cr_factor 8.8071
_pd_proc_ls_prof_cwr_factor 9.5514
_pd_proc_ls_prof_cwr_expected 4.5591
_pd_proc_ls_prof_chi2 4.3892
_pd_proc_ls_prof_echi2 4.3892

loop_
_symmetry_equiv_pos_as_xyz
x,y,z
-x,-y,z
-x,-y,-z
x,y,-z
x+1/2,y+1/2,z+1/2
-x+1/2,-y+1/2,z+1/2
-x+1/2,-y+1/2,-z+1/2
x+1/2,y+1/2,-z+1/2

loop_
_atom_site_label
_atom_site_fract_x
_atom_site_fract_y
_atom_site_fract_z
_atom_site_U_iso_or_equiv
_atom_site_occupancy
_atom_site_adp_type
_atom_site_type_symbol
Zr1 0.0823(4) 0.2423(4) 0.00000 -0.0015(14) 1.00000 Uiso ZR
Zr2 0.6726(4) 0.0991(5) 0.00000 0.0091(15) 1.00000 Uiso ZR
Cu 0.3810(5) 0.5340(5) 0.00000 0.0093(13) 1.00000 Uiso CU

loop_
_atom_type_symbol
_atom_type_scat_Cromer_Mann_a1
_atom_type_scat_Cromer_Mann_b1
_atom_type_scat_Cromer_Mann_a2
_atom_type_scat_Cromer_Mann_b2
_atom_type_scat_Cromer_Mann_a3
_atom_type_scat_Cromer_Mann_b3
_atom_type_scat_Cromer_Mann_a4
_atom_type_scat_Cromer_Mann_b4
_atom_type_scat_Cromer_Mann_c
_atom_type_scat_dispersion_real
_atom_type_scat_dispersion_imag
_atom_type_scat_source
zr 17.87650 1.27618 10.94800 11.91600 5.41732 0.11762 3.65721 87.66270 2.06929 -2.96500 0.56000 International_Tables_for_Crystallography_Vol.C(1991)_Tables_6.1.1.4_and_6.1.1.5
cu 13.33800 3.58280 7.16760 0.24700 5.61580 11.39660 1.67350 64.81260 1.19100 0.26300 1.26600 International_Tables_for_Crystallography_Vol.C(1991)_Tables_6.1.1.4_and_6.1.1.5

loop_
_geom_angle_atom_site_label_1
_geom_angle_atom_site_label_2
_geom_angle_atom_site_label_3
_geom_angle_site_symmetry_1
_geom_angle_site_symmetry_2
_geom_angle_site_symmetry_3
_geom_angle
_geom_angle_publ_flag
? ? ? ? ? ? ? ?

loop_
_geom_bond_atom_site_label_1
_geom_bond_atom_site_label_2
_geom_bond_site_symmetry_1
_geom_bond_site_symmetry_2
_geom_bond_distance
_geom_bond_publ_flag
? ? ? ? ? ?

loop_
_geom_contact_atom_site_label_1
_geom_contact_atom_site_label_2
_geom_contact_distance
_geom_contact_site_symmetry_1
_geom_contact_site_symmetry_2
_geom_contact_publ_flag
? ? ? ? ? ?

loop_
_geom_hbond_atom_site_label_D
_geom_hbond_atom_site_label_H
_geom_hbond_atom_site_label_A
_geom_hbond_site_symmetry_D
_geom_hbond_site_symmetry_H
_geom_hbond_site_symmetry_A
_geom_hbond_distance_DH
_geom_hbond_distance_HA
_geom_hbond_distance_DA
_geom_hbond_angle_DHA
_geom_hbond_publ_flag
? ? ? ? ? ? ? ? ? ? ?

loop_
_geom_torsion_atom_site_label_1
_geom_torsion_atom_site_label_2
_geom_torsion_atom_site_label_3
_geom_torsion_atom_site_label_4
_geom_torsion_site_symmetry_1
_geom_torsion_site_symmetry_2
_geom_torsion_site_symmetry_3
_geom_torsion_site_symmetry_4
_geom_torsion
_geom_torsion_publ_flag
? ? ? ? ? ? ? ? ? ?
